data_7047656
loop_
_publ_author_name
'Pagano, Justin K.'
'Arney, David S. J.'
'Scott, Brian L.'
'Morris, David E.'
'Kiplinger, Jaqueline L.'
'Burns, Carol J.'

_publ_section_title
;
 A sulphur and uranium fiesta! Synthesis, structure, and characterization
 of neutral terminal uranium(vi) monosulphide, uranium(vi)
 \h<sup>2</sup>-disulphide, and uranium(iv) phosphine sulphide complexes.
;
_journal_issue 1
_journal_name_full 'Dalton transactions (Cambridge, England : 2003)'
_journal_page_first 50
_journal_page_last 57
_journal_paper_doi 10.1039/c8dt02932f
_journal_volume 48
_journal_year 2018
_chemical_formula_sum 'C32 H47 N S U'
_chemical_formula_weight 715.79
_space_group_crystal_system monoclinic
_space_group_IT_number 15
_space_group_name_Hall '-C 2yc'
_space_group_name_H-M_alt 'C 1 2/c 1'
_symmetry_space_group_name_Hall '-C 2yc'
_symmetry_space_group_name_H-M 'C 1 2/c 1'
_atom_sites_solution_hydrogens geom
_audit_creation_method SHELXL-2014/7
_audit_update_record
;
2018-07-24 deposited with the CCDC.
2018-09-25 downloaded from the CCDC.
;
_cell_angle_alpha 90
_cell_angle_beta 92.8494(15)
_cell_angle_gamma 90
_cell_formula_units_Z 8
_cell_length_a 31.606(2)
_cell_length_b 10.2542(7)
_cell_length_c 18.4969(13)
_cell_measurement_reflns_used 9778
_cell_measurement_temperature 100(1)
_cell_measurement_theta_max 34.20
_cell_measurement_theta_min 2.47
_cell_volume 5987.3(7)
_computing_cell_refinement 'APEX2 V.2014.7-1 (Bruker AXS, 2014)'
_computing_data_collection 'APEX2 V.2014.7-1 (Bruker AXS, 2014)'
_computing_data_reduction 'SAINT, v. 8.34A (Bruker AXS, 2013)'
_computing_molecular_graphics 'SHELXTL, v. 2014/7, (Bruker AXS, 2014)'
_computing_publication_material 'SHELXTL, v. 2014/7, (Bruker AXS, 2014)'
_computing_structure_refinement 'SHELXL 2014/7 (Sheldrick, 2014)'
_computing_structure_solution 'SHELXS 2013/1 (Sheldrick, 2013)'
_diffrn_ambient_temperature 100(1)
_diffrn_measured_fraction_theta_full 0.998
_diffrn_measured_fraction_theta_max 0.998
_diffrn_measurement_device_type 'Bruker D8 Quest with CMOS detector'
_diffrn_measurement_method '\w scans'
_diffrn_radiation_monochromator 'Bruker Triumph curved graphite'
_diffrn_radiation_source 'fine-focus sealed tube'
_diffrn_radiation_type MoK\a
_diffrn_radiation_wavelength 0.71073
_diffrn_reflns_av_R_equivalents 0.0410
_diffrn_reflns_av_unetI/netI 0.0267
_diffrn_reflns_Laue_measured_fraction_full 0.998
_diffrn_reflns_Laue_measured_fraction_max 0.998
_diffrn_reflns_limit_h_max 42
_diffrn_reflns_limit_h_min -42
_diffrn_reflns_limit_k_max 13
_diffrn_reflns_limit_k_min -13
_diffrn_reflns_limit_l_max 25
_diffrn_reflns_limit_l_min -25
_diffrn_reflns_number 47773
_diffrn_reflns_point_group_measured_fraction_full 0.998
_diffrn_reflns_point_group_measured_fraction_max 0.998
_diffrn_reflns_theta_full 25.000
_diffrn_reflns_theta_max 28.769
_diffrn_reflns_theta_min 2.499
_diffrn_standards_decay_% 0
_diffrn_standards_interval_count 0
_diffrn_standards_interval_time 0
_diffrn_standards_number 0
_exptl_absorpt_coefficient_mu 5.511
_exptl_absorpt_correction_T_max 0.80
_exptl_absorpt_correction_T_min 0.54
_exptl_absorpt_correction_type multi-scan
_exptl_absorpt_process_details 'SADABS v. 2014/3 (Bruker AXS, 2013)'
_exptl_crystal_colour red
_exptl_crystal_density_diffrn 1.588
_exptl_crystal_description block
_exptl_crystal_F_000 2832
_exptl_crystal_size_max 0.330
_exptl_crystal_size_mid 0.310
_exptl_crystal_size_min 0.040
_refine_diff_density_max 2.613
_refine_diff_density_min -1.518
_refine_diff_density_rms 0.161
_refine_ls_extinction_method none
_refine_ls_goodness_of_fit_ref 1.092
_refine_ls_hydrogen_treatment constr
_refine_ls_matrix_type full
_refine_ls_number_parameters 434
_refine_ls_number_reflns 7772
_refine_ls_number_restraints 181
_refine_ls_restrained_S_all 1.085
_refine_ls_R_factor_all 0.0454
_refine_ls_R_factor_gt 0.0343
_refine_ls_shift/su_max 0.010
_refine_ls_shift/su_mean 0.000
_refine_ls_structure_factor_coef Fsqd
_refine_ls_weighting_details 'w=1/[\s^2^(Fo^2^)+(0.0383P)^2^+56.9382P] where P=(Fo^2^+2Fc^2^)/3'
_refine_ls_weighting_scheme calc
_refine_ls_wR_factor_gt 0.0861
_refine_ls_wR_factor_ref 0.0922
_reflns_Friedel_coverage 0.000
_reflns_number_gt 6521
_reflns_number_total 7772
_reflns_threshold_expression 'I > 2\s(I)'
_cod_data_source_file c8dt02932f1.cif
_cod_data_source_block dq0806_0m
_cod_depositor_comments 'Adding full bibliography for 7047656.cif.'
_cod_database_code 7047656
_shelx_shelxl_version_number 2014/7
_shelx_space_group_comment
;
The symmetry employed for this shelxl refinement is uniquely defined
by the following loop, which should always be used as a source of
symmetry information in preference to the above space-group names.
They are only intended as comments.
;
_shelx_estimated_absorpt_t_min 0.264
_shelx_estimated_absorpt_t_max 0.810

loop_
_space_group_symop_operation_xyz
'x, y, z'
'-x, y, -z+1/2'
'x+1/2, y+1/2, z'
'-x+1/2, y+1/2, -z+1/2'
'-x, -y, -z'
'x, -y, z-1/2'
'-x+1/2, -y+1/2, -z'
'x+1/2, -y+1/2, z-1/2'

loop_
_atom_site_label
_atom_site_type_symbol
_atom_site_fract_x
_atom_site_fract_y
_atom_site_fract_z
_atom_site_U_iso_or_equiv
_atom_site_adp_type
_atom_site_occupancy
_atom_site_site_symmetry_order
_atom_site_calc_flag
_atom_site_refinement_flags_posn
_atom_site_refinement_flags_adp
_atom_site_refinement_flags_occupancy
_atom_site_disorder_assembly
_atom_site_disorder_group
U1 U 0.14956(2) 0.45916(2) 0.36162(2) 0.02158(2) Uani 1 1 d . . . . .
S1 S 0.16043(9) 0.4012(2) 0.22254(11) 0.0603(6) Uani 0.3886(15) 1 d . . P B .
S2 S 0.18740(6) 0.57385(19) 0.24940(11) 0.0360(5) Uani 0.3886(15) 1 d . . P B .
S3 S 0.17008(5) 0.46774(16) 0.24060(8) 0.0466(4) Uani 0.6114(15) 1 d . . P B .
N1 N 0.11091(6) 0.3073(2) 0.36569(11) 0.0189(5) Uani 1 1 d . . . . .
C1 C 0.20461(10) 0.2737(3) 0.42911(17) 0.0205(9) Uani 0.3117(6) 1 d G U P A 1
C2 C 0.19766(12) 0.3602(4) 0.4881(2) 0.0208(11) Uani 0.3117(6) 1 d G U P A 1
C3 C 0.21740(15) 0.4823(4) 0.4731(2) 0.0291(13) Uani 0.3117(6) 1 d G U P A 1
C4 C 0.23655(15) 0.4713(5) 0.4048(3) 0.0420(14) Uani 0.3117(6) 1 d G U P A 1
C5 C 0.22864(13) 0.3423(4) 0.3776(2) 0.032(2) Uani 0.3117(6) 1 d G U P A 1
C6 C 0.18915(14) 0.1334(4) 0.4223(2) 0.0291(12) Uani 0.3117(6) 1 d G U P A 1
C7 C 0.17353(19) 0.3281(5) 0.5551(3) 0.0308(15) Uani 0.3117(6) 1 d G U P A 1
C8 C 0.2179(2) 0.6028(6) 0.5213(3) 0.0454(19) Uani 0.3117(6) 1 d G U P A 1
C9 C 0.2610(2) 0.5778(6) 0.3676(4) 0.059(2) Uani 0.3117(6) 1 d G U P A 1
C10 C 0.2432(2) 0.2877(5) 0.3065(3) 0.085(4) Uani 0.3117(6) 1 d G U P A 1
C1A C 0.19894(14) 0.2641(4) 0.4267(2) 0.0205(9) Uani 0.1951(6) 1 d G U P B 2
C2A C 0.19913(18) 0.3689(5) 0.4773(3) 0.0208(11) Uani 0.1951(6) 1 d G U P B 2
C3A C 0.2220(2) 0.4746(6) 0.4479(4) 0.0107(13) Uani 0.1951(6) 1 d G U P B 2
C4A C 0.2359(2) 0.4351(6) 0.3791(4) 0.0089(13) Uani 0.1951(6) 1 d G U P B 2
C5A C 0.22166(18) 0.3050(5) 0.3660(3) 0.0152(13) Uani 0.1951(6) 1 d G U P B 2
C6A C 0.1782(2) 0.1322(6) 0.4358(3) 0.0291(12) Uani 0.1951(6) 1 d G U P B 2
C7A C 0.1786(3) 0.3681(7) 0.5496(4) 0.0308(15) Uani 0.1951(6) 1 d G U P B 2
C8A C 0.2300(3) 0.6059(8) 0.4835(5) 0.056(2) Uani 0.1951(6) 1 d G U P B 2
C9A C 0.2613(3) 0.5171(9) 0.3288(5) 0.062(2) Uani 0.1951(6) 1 d G U P B 2
C10A C 0.2293(3) 0.2243(7) 0.2993(4) 0.073(2) Uani 0.1951(6) 1 d G U P B 2
C1B C 0.21399(6) 0.2804(2) 0.38848(12) 0.0310(13) Uani 0.4941(6) 1 d G U P B 3
C2B C 0.19846(8) 0.3140(3) 0.45666(14) 0.0310(13) Uani 0.4941(6) 1 d G U P B 3
C3B C 0.21004(10) 0.4451(3) 0.47186(16) 0.0279(13) Uani 0.4941(6) 1 d G U P B 3
C4B C 0.23271(9) 0.4926(3) 0.41306(16) 0.0200(11) Uani 0.4941(6) 1 d G U P B 3
C5B C 0.23516(8) 0.3909(2) 0.36151(14) 0.0275(13) Uani 0.4941(6) 1 d G U P B 3
C6B C 0.20888(9) 0.1502(3) 0.35117(16) 0.062(2) Uani 0.4941(6) 1 d G U P B 3
C7B C 0.17395(13) 0.2257(4) 0.5046(2) 0.081(3) Uani 0.4941(6) 1 d G U P B 3
C8B C 0.20000(16) 0.5208(4) 0.5388(2) 0.070(2) Uani 0.4941(6) 1 d G U P B 3
C9B C 0.25102(13) 0.6277(4) 0.4065(2) 0.054(2) Uani 0.4941(6) 1 d G U P B 3
C10B C 0.25650(13) 0.3987(3) 0.2905(2) 0.084(3) Uani 0.4941(6) 1 d G U P B 3
C11 C 0.07194(8) 0.5712(3) 0.35986(18) 0.0329(7) Uani 1 1 d . . . . .
C12 C 0.09287(9) 0.6368(3) 0.3047(2) 0.0399(8) Uani 1 1 d . . . . .
C13 C 0.12516(10) 0.7149(3) 0.3385(3) 0.0553(11) Uani 1 1 d . . . . .
C14 C 0.12423(10) 0.6971(3) 0.4130(2) 0.0553(10) Uani 1 1 d . . . . .
C15 C 0.09148(9) 0.6068(3) 0.4269(2) 0.0427(8) Uani 1 1 d . . . . .
C16 C 0.03256(9) 0.4904(3) 0.34739(19) 0.0357(8) Uani 1 1 d . . . . .
H16A H 0.0319 0.4222 0.3844 0.053 Uiso 1 1 calc R U . . .
H16B H 0.0326 0.4501 0.2994 0.053 Uiso 1 1 calc R U . . .
H16C H 0.0076 0.5463 0.3503 0.053 Uiso 1 1 calc R U . . .
C17 C 0.07950(11) 0.6371(4) 0.2259(2) 0.0575(10) Uani 1 1 d . . . . .
H17A H 0.0586 0.7063 0.2162 0.086 Uiso 1 1 calc R U . . .
H17B H 0.0669 0.5526 0.2126 0.086 Uiso 1 1 calc R U . . .
H17C H 0.1043 0.6525 0.1972 0.086 Uiso 1 1 calc R U . . .
C18 C 0.15167(14) 0.8149(4) 0.3007(4) 0.1026(19) Uani 1 1 d . . . . .
H18A H 0.1390 0.9015 0.3056 0.154 Uiso 1 1 calc R U . . .
H18B H 0.1526 0.7926 0.2493 0.154 Uiso 1 1 calc R U . . .
H18C H 0.1805 0.8152 0.3228 0.154 Uiso 1 1 calc R U . . .
C19 C 0.14730(13) 0.7807(4) 0.4699(3) 0.0904(14) Uani 1 1 d . . . . .
H19A H 0.1748 0.8074 0.4525 0.136 Uiso 1 1 calc R U . . .
H19B H 0.1517 0.7305 0.5147 0.136 Uiso 1 1 calc R U . . .
H19C H 0.1303 0.8583 0.4793 0.136 Uiso 1 1 calc R U . . .
C20 C 0.07764(12) 0.5697(4) 0.5006(2) 0.0594(10) Uani 1 1 d . . . . .
H20A H 0.0640 0.6446 0.5227 0.089 Uiso 1 1 calc R U . . .
H20B H 0.1024 0.5433 0.5312 0.089 Uiso 1 1 calc R U . . .
H20C H 0.0575 0.4971 0.4962 0.089 Uiso 1 1 calc R U . . .
C21 C 0.08606(7) 0.1951(2) 0.36173(12) 0.0175(5) Uani 1 1 d . . . . .
C22 C 0.07101(8) 0.1343(3) 0.42525(13) 0.0236(6) Uani 1 1 d . . . . .
C23 C 0.05109(9) 0.0149(3) 0.41936(15) 0.0300(6) Uani 1 1 d . . . . .
C24 C 0.04423(10) -0.0470(3) 0.3530(2) 0.0393(8) Uani 1 1 d . . . . .
C25 C 0.05510(10) 0.0150(3) 0.29096(17) 0.0364(7) Uani 1 1 d . . . . .
C26 C 0.07523(8) 0.1367(3) 0.29373(13) 0.0230(6) Uani 1 1 d . . . . .
C27 C 0.07418(9) 0.2006(3) 0.49857(14) 0.0299(6) Uani 1 1 d . . . . .
H27 H 0.0940 0.2763 0.4957 0.036 Uiso 1 1 calc R U . . .
C28 C 0.03022(10) 0.2530(4) 0.51699(19) 0.0487(9) Uani 1 1 d . . . . .
H28A H 0.0190 0.3084 0.4774 0.073 Uiso 1 1 calc R U . . .
H28B H 0.0328 0.3041 0.5618 0.073 Uiso 1 1 calc R U . . .
H28C H 0.0109 0.1796 0.5235 0.073 Uiso 1 1 calc R U . . .
C29 C 0.09075(12) 0.1107(4) 0.55924(16) 0.0464(9) Uani 1 1 d . . . . .
H29A H 0.0687 0.0479 0.5707 0.070 Uiso 1 1 calc R U . . .
H29B H 0.0985 0.1626 0.6024 0.070 Uiso 1 1 calc R U . . .
H29C H 0.1157 0.0636 0.5437 0.070 Uiso 1 1 calc R U . . .
C30 C 0.08581(9) 0.2019(3) 0.22399(14) 0.0330(7) Uani 1 1 d . . . . .
H30 H 0.0943 0.2939 0.2354 0.040 Uiso 1 1 calc R U . . .
C31 C 0.12380(11) 0.1338(4) 0.19123(18) 0.0515(10) Uani 1 1 d . . . . .
H31A H 0.1488 0.1421 0.2245 0.077 Uiso 1 1 calc R U . . .
H31B H 0.1296 0.1747 0.1449 0.077 Uiso 1 1 calc R U . . .
H31C H 0.1172 0.0413 0.1835 0.077 Uiso 1 1 calc R U . . .
C32 C 0.04763(11) 0.2061(4) 0.16913(17) 0.0487(10) Uani 1 1 d . . . . .
H32A H 0.0416 0.1178 0.1511 0.073 Uiso 1 1 calc R U . . .
H32B H 0.0542 0.2629 0.1286 0.073 Uiso 1 1 calc R U . . .
H32C H 0.0229 0.2401 0.1928 0.073 Uiso 1 1 calc R U . . .

loop_
_atom_site_aniso_label
_atom_site_aniso_U_11
_atom_site_aniso_U_22
_atom_site_aniso_U_33
_atom_site_aniso_U_23
_atom_site_aniso_U_13
_atom_site_aniso_U_12
U1 0.01502(3) 0.01639(4) 0.03308(4) 0.00473(4) -0.00130(3) -0.00159(3)
S1 0.0929(14) 0.0644(12) 0.0238(9) -0.0005(9) 0.0071(9) -0.0555(10)
S2 0.0365(9) 0.0340(8) 0.0383(9) 0.0127(7) 0.0085(7) -0.0139(7)
S3 0.0376(6) 0.0610(8) 0.0421(6) 0.0227(6) 0.0111(5) -0.0022(6)
N1 0.0169(8) 0.0196(9) 0.0202(9) 0.0031(8) 0.0003(7) 0.0008(7)
C1 0.0186(15) 0.0215(15) 0.0212(15) 0.0001(13) -0.0016(13) -0.0002(13)
C2 0.0175(18) 0.018(2) 0.026(2) -0.0017(18) -0.0019(18) -0.0015(17)
C3 0.030(2) 0.028(2) 0.030(2) 0.0012(16) 0.0017(16) -0.0007(16)
C4 0.043(2) 0.042(2) 0.041(2) -0.0008(17) 0.0004(17) -0.0026(17)
C5 0.031(4) 0.030(4) 0.034(4) 0.003(3) 0.003(3) 0.007(3)
C6 0.027(2) 0.0261(19) 0.034(2) 0.0000(17) 0.0022(17) 0.0018(17)
C7 0.034(2) 0.032(3) 0.027(2) 0.002(2) -0.0043(19) -0.005(2)
C8 0.048(3) 0.043(3) 0.044(3) -0.003(3) -0.005(3) -0.009(3)
C9 0.056(3) 0.061(3) 0.061(3) 0.008(3) 0.005(3) -0.012(3)
C10 0.068(6) 0.140(10) 0.046(6) -0.001(7) 0.011(5) 0.067(6)
C1A 0.0186(15) 0.0215(15) 0.0212(15) 0.0001(13) -0.0016(13) -0.0002(13)
C2A 0.0175(18) 0.018(2) 0.026(2) -0.0017(18) -0.0019(18) -0.0015(17)
C3A 0.011(2) 0.010(2) 0.011(2) -0.0005(16) -0.0015(16) -0.0018(16)
C4A 0.0078(19) 0.009(2) 0.010(2) 0.0012(16) -0.0001(16) -0.0002(16)
C5A 0.016(2) 0.014(2) 0.016(2) 0.0015(16) -0.0002(16) 0.0017(16)
C6A 0.027(2) 0.0261(19) 0.034(2) 0.0000(17) 0.0022(17) 0.0018(17)
C7A 0.034(2) 0.032(3) 0.027(2) 0.002(2) -0.0043(19) -0.005(2)
C8A 0.053(4) 0.056(4) 0.058(4) -0.005(3) 0.002(3) -0.001(3)
C9A 0.062(4) 0.061(4) 0.064(4) 0.003(3) 0.007(3) -0.004(3)
C10A 0.075(4) 0.073(4) 0.072(4) -0.001(3) 0.006(3) 0.003(3)
C1B 0.029(2) 0.025(2) 0.038(3) 0.000(2) -0.009(2) 0.005(2)
C2B 0.0139(19) 0.044(3) 0.034(3) 0.017(2) -0.0024(19) 0.002(2)
C3B 0.022(2) 0.044(3) 0.018(2) 0.002(2) 0.0007(18) 0.005(2)
C4B 0.0075(17) 0.030(2) 0.023(2) 0.0023(19) -0.0021(16) -0.0011(17)
C5B 0.027(2) 0.025(2) 0.029(2) -0.003(2) -0.005(2) 0.005(2)
C6B 0.042(3) 0.036(3) 0.106(6) -0.019(4) -0.027(4) 0.014(3)
C7B 0.051(4) 0.093(5) 0.100(5) 0.069(4) 0.005(4) -0.002(4)
C8B 0.075(5) 0.109(6) 0.024(3) -0.015(4) -0.008(3) 0.049(4)
C9B 0.033(3) 0.035(3) 0.091(5) -0.001(3) -0.024(3) -0.020(2)
C10B 0.085(5) 0.099(7) 0.074(4) 0.007(5) 0.062(3) 0.008(5)
C11 0.0193(11) 0.0234(12) 0.0550(17) -0.0065(12) -0.0071(12) 0.0066(10)
C12 0.0239(12) 0.0224(12) 0.072(2) 0.0163(13) -0.0133(13) 0.0026(11)
C13 0.0300(14) 0.0201(13) 0.113(3) 0.0105(17) -0.0233(17) -0.0041(12)
C14 0.0307(14) 0.0261(13) 0.106(3) -0.0280(15) -0.0267(16) 0.0082(12)
C15 0.0250(12) 0.0390(15) 0.0629(19) -0.0211(14) -0.0097(13) 0.0123(12)
C16 0.0199(12) 0.0360(14) 0.0503(17) -0.0007(14) -0.0052(12) 0.0015(11)
C17 0.0382(16) 0.065(2) 0.067(2) 0.0353(17) -0.0169(15) -0.0019(16)
C18 0.049(2) 0.0454(19) 0.209(5) 0.059(2) -0.036(3) -0.0228(17)
C19 0.0512(19) 0.0520(18) 0.163(4) -0.0698(18) -0.046(2) 0.0190(16)
C20 0.0394(17) 0.085(2) 0.0531(18) -0.0373(17) -0.0004(15) 0.0200(17)
C21 0.0165(9) 0.0176(10) 0.0181(10) 0.0003(8) -0.0014(8) -0.0004(8)
C22 0.0201(10) 0.0290(12) 0.0213(11) 0.0037(10) -0.0024(9) -0.0042(10)
C23 0.0259(11) 0.0424(14) 0.0215(11) 0.0105(11) -0.0012(10) -0.0138(11)
C24 0.0352(14) 0.0248(13) 0.0565(18) 0.0015(13) -0.0108(14) -0.0104(11)
C25 0.0343(14) 0.0383(15) 0.0353(14) -0.0144(12) -0.0098(12) -0.0008(12)
C26 0.0225(10) 0.0266(12) 0.0198(10) -0.0023(10) -0.0014(9) 0.0033(10)
C27 0.0325(12) 0.0384(14) 0.0194(11) 0.0009(11) 0.0063(10) -0.0112(11)
C28 0.0367(15) 0.068(2) 0.0434(16) -0.0050(16) 0.0207(13) -0.0108(16)
C29 0.065(2) 0.0491(18) 0.0245(13) 0.0111(13) -0.0022(14) -0.0143(17)
C30 0.0324(13) 0.0479(16) 0.0187(11) 0.0018(12) 0.0015(10) 0.0074(13)
C31 0.0408(16) 0.080(3) 0.0347(15) -0.0082(17) 0.0089(13) 0.0122(18)
C32 0.0411(16) 0.079(2) 0.0253(14) 0.0109(16) -0.0018(13) 0.0124(17)

loop_
_atom_type_symbol
_atom_type_description
_atom_type_scat_dispersion_real
_atom_type_scat_dispersion_imag
_atom_type_scat_source
C C 0.0033 0.0016 'International Tables Vol C Tables 4.2.6.8 and 6.1.1.4'
H H 0.0000 0.0000 'International Tables Vol C Tables 4.2.6.8 and 6.1.1.4'
N N 0.0061 0.0033 'International Tables Vol C Tables 4.2.6.8 and 6.1.1.4'
S S 0.1246 0.1234 'International Tables Vol C Tables 4.2.6.8 and 6.1.1.4'
U U -9.6767 9.6646 'International Tables Vol C Tables 4.2.6.8 and 6.1.1.4'

loop_
_geom_angle_atom_site_label_1
_geom_angle_atom_site_label_2
_geom_angle_atom_site_label_3
_geom_angle
N1 U1 S3 105.30(7)
N1 U1 S1 88.33(8)
S3 U1 S1 17.11(6)
N1 U1 C11 76.95(8)
S3 U1 C11 105.31(8)
S1 U1 C11 104.00(9)
N1 U1 C15 89.40(9)
S3 U1 C15 128.71(8)
S1 U1 C15 132.38(9)
C11 U1 C15 30.08(10)
N1 U1 S2 131.68(7)
S3 U1 S2 26.80(6)
S1 U1 S2 43.90(7)
C11 U1 S2 103.91(8)
C15 U1 S2 115.64(9)
N1 U1 C2B 82.95(8)
S3 U1 C2B 117.25(6)
S1 U1 C2B 113.74(8)
C11 U1 C2B 136.39(9)
C15 U1 C2B 113.14(9)
S2 U1 C2B 118.21(7)
N1 U1 C3A 121.59(14)
S3 U1 C3A 106.86(14)
S1 U1 C3A 115.50(15)
C11 U1 C3A 135.68(15)
C15 U1 C3A 105.91(15)
S2 U1 C3A 91.91(14)
N1 U1 C3B 109.89(9)
S3 U1 C3B 119.66(7)
S1 U1 C3B 125.97(9)
C11 U1 C3B 129.20(9)
C15 U1 C3B 99.29(9)
S2 U1 C3B 105.98(8)
C2B U1 C3B 30.1
N1 U1 C12 98.33(8)
S3 U1 C12 79.38(8)
S1 U1 C12 83.73(10)
C11 U1 C12 30.12(10)
C15 U1 C12 49.65(11)
S2 U1 C12 73.85(8)
C2B U1 C12 162.53(9)
C3A U1 C12 134.61(15)
C3B U1 C12 138.21(9)
N1 U1 C4A 122.42(14)
S3 U1 C4A 78.28(14)
S1 U1 C4A 85.36(15)
C11 U1 C4A 159.22(15)
C15 U1 C4A 133.61(15)
S2 U1 C4A 69.86(14)
C3A U1 C4A 30.19(8)
C12 U1 C4A 137.37(15)
N1 U1 C2A 91.97(12)
S3 U1 C2A 125.25(12)
S1 U1 C2A 125.26(13)
C11 U1 C2A 129.30(13)
C15 U1 C2A 102.36(13)
S2 U1 C2A 119.03(12)
C3A U1 C2A 30.16(8)
C12 U1 C2A 149.64(13)
C4A U1 C2A 49.66(13)
S3 S1 S2 10.19(15)
S3 S1 U1 58.83(17)
S2 S1 U1 68.99(9)
S3 S2 S1 6.74(10)
S3 S2 U1 60.40(10)
S1 S2 U1 67.11(8)
S1 S3 S2 163.1(2)
S1 S3 U1 104.06(19)
S2 S3 U1 92.81(12)
C21 N1 U1 173.44(17)
C2 C1 C5 108.0
C2 C1 C6 126.0
C5 C1 C6 126.0
C2 C1 U1 78.78(12)
C5 C1 U1 73.19(13)
C6 C1 U1 114.29(12)
C3 C2 C1 108.0
C3 C2 C7 126.0
C1 C2 C7 126.0
C3 C2 U1 75.78(12)
C1 C2 U1 72.35(12)
C7 C2 U1 117.84(13)
C2 C3 C4 108.0
C2 C3 C8 126.0
C4 C3 C8 126.0
C2 C3 U1 75.72(12)
C4 C3 U1 72.37(13)
C8 C3 U1 117.87(11)
C3 C4 C5 108.0
C3 C4 C9 126.0
C5 C4 C9 126.0
C3 C4 U1 78.76(13)
C5 C4 U1 73.14(11)
C9 C4 U1 114.35(12)
C1 C5 C4 108.0
C1 C5 C10 126.0
C4 C5 C10 126.0
C1 C5 U1 77.19(13)
C4 C5 U1 77.25(12)
C10 C5 U1 112.11(12)
C2A C1A C5A 108.0
C2A C1A C6A 126.0
C5A C1A C6A 126.0
C2A C1A U1 74.03(17)
C5A C1A U1 74.97(19)
C6A C1A U1 117.03(16)
C1A C2A C3A 108.0
C1A C2A C7A 126.0
C3A C2A C7A 126.0
C1A C2A U1 76.07(17)
C3A C2A U1 74.14(17)
C7A C2A U1 115.92(18)
C4A C3A C2A 108.0
C4A C3A C8A 126.0
C2A C3A C8A 126.0
C4A C3A U1 75.45(19)
C2A C3A U1 75.69(17)
C8A C3A U1 115.08(16)
C3A C4A C5A 108.0
C3A C4A C9A 126.0
C5A C4A C9A 126.0
C3A C4A U1 74.35(18)
C5A C4A U1 76.13(16)
C9A C4A U1 115.67(17)
C1A C5A C4A 108.0
C1A C5A C10A 126.0
C4A C5A C10A 126.0
C1A C5A U1 75.25(18)
C4A C5A U1 73.92(16)
C10A C5A U1 116.89(17)
C2B C1B C5B 108.0
C2B C1B C6B 126.0
C5B C1B C6B 126.0
C2B C1B U1 73.43(9)
C5B C1B U1 76.34(8)
C6B C1B U1 116.32(8)
C1B C2B C3B 108.0
C1B C2B C7B 126.0
C3B C2B C7B 126.0
C1B C2B U1 76.65(9)
C3B C2B U1 75.06(8)
C7B C2B U1 114.57(8)
C4B C3B C2B 108.0
C4B C3B C8B 126.0
C2B C3B C8B 126.0
C4B C3B U1 76.74(9)
C2B C3B U1 74.79(7)
C8B C3B U1 114.71(8)
C3B C4B C5B 108.0
C3B C4B C9B 126.0
C5B C4B C9B 126.0
C3B C4B U1 73.39(9)
C5B C4B U1 76.14(8)
C9B C4B U1 116.56(7)
C4B C5B C1B 108.0
C4B C5B C10B 126.0
C1B C5B C10B 126.0
C4B C5B U1 74.34(8)
C1B C5B U1 74.12(8)
C10B C5B U1 117.54(9)
C15 C11 C12 108.2(3)
C15 C11 C16 127.1(3)
C12 C11 C16 124.4(3)
C15 C11 U1 75.02(17)
C12 C11 U1 75.77(16)
C16 C11 U1 120.71(19)
C11 C12 C13 107.7(3)
C11 C12 C17 125.7(3)
C13 C12 C17 126.1(3)
C11 C12 U1 74.11(16)
C13 C12 U1 76.27(18)
C17 C12 U1 121.7(2)
C14 C13 C12 108.2(3)
C14 C13 C18 125.7(4)
C12 C13 C18 125.5(4)
C14 C13 U1 75.05(19)
C12 C13 U1 73.80(17)
C18 C13 U1 123.9(3)
C13 C14 C15 108.4(3)
C13 C14 C19 125.5(3)
C15 C14 C19 124.9(4)
C13 C14 U1 75.7(2)
C15 C14 U1 73.24(18)
C19 C14 U1 127.1(2)
C11 C15 C14 107.6(3)
C11 C15 C20 126.9(3)
C14 C15 C20 125.2(3)
C11 C15 U1 74.90(18)
C14 C15 U1 76.60(19)
C20 C15 U1 119.8(2)
N1 C21 C26 120.4(2)
N1 C21 C22 121.7(2)
C26 C21 C22 117.9(2)
C23 C22 C21 119.4(2)
C23 C22 C27 118.6(2)
C21 C22 C27 121.9(2)
C22 C23 C24 121.7(3)
C25 C24 C23 119.5(3)
C24 C25 C26 121.0(3)
C25 C26 C21 119.8(2)
C25 C26 C30 119.0(2)
C21 C26 C30 121.2(2)
C22 C27 C29 113.1(3)
C22 C27 C28 109.5(2)
C29 C27 C28 109.1(3)
C26 C30 C32 112.2(2)
C26 C30 C31 110.3(3)
C32 C30 C31 110.8(3)

loop_
_geom_bond_atom_site_label_1
_geom_bond_atom_site_label_2
_geom_bond_distance
U1 N1 1.983(2)
U1 S3 2.3630(14)
U1 S1 2.679(2)
U1 C11 2.708(3)
U1 C15 2.709(3)
U1 S2 2.7145(19)
U1 C2B 2.725(3)
U1 C3A 2.729(6)
U1 C3B 2.729(3)
U1 C12 2.729(3)
U1 C4A 2.743(7)
U1 C2A 2.748(6)
S1 S3 0.812(3)
S1 S2 2.016(3)
S2 S3 1.225(3)
N1 C21 1.393(3)
C1 C2 1.432(2)
C1 C5 1.432(2)
C1 C6 1.523(2)
C2 C3 1.432(2)
C2 C7 1.522(2)
C3 C4 1.432(2)
C3 C8 1.522(2)
C4 C5 1.432(2)
C4 C9 1.522(2)
C5 C10 1.522(2)
C1A C2A 1.425(3)
C1A C5A 1.425(3)
C1A C6A 1.515(3)
C2A C3A 1.425(3)
C2A C7A 1.515(3)
C3A C4A 1.425(3)
C3A C8A 1.515(3)
C4A C5A 1.425(3)
C4A C9A 1.515(3)
C5A C10A 1.515(3)
C1B C2B 1.4182(13)
C1B C5B 1.4184(13)
C1B C6B 1.5078(14)
C2B C3B 1.4183(13)
C2B C7B 1.5077(14)
C3B C4B 1.4182(13)
C3B C8B 1.5075(14)
C4B C5B 1.4184(13)
C4B C9B 1.5077(14)
C5B C10B 1.5075(14)
C11 C15 1.406(5)
C11 C12 1.413(5)
C11 C16 1.503(4)
C12 C13 1.418(4)
C12 C17 1.499(5)
C13 C14 1.393(6)
C13 C18 1.517(6)
C14 C15 1.422(5)
C14 C19 1.515(5)
C15 C20 1.502(5)
C21 C26 1.420(3)
C21 C22 1.432(3)
C22 C23 1.378(4)
C22 C27 1.516(4)
C23 C24 1.390(4)
C24 C25 1.371(5)
C25 C26 1.400(4)
C26 C30 1.506(4)
C27 C29 1.525(4)
C27 C28 1.543(4)
C30 C32 1.538(4)
C30 C31 1.539(5)
